data_4339404
loop_
_publ_author_name
'Crimmin, Mark R.'
'Barrett, Anthony G. M.'
'Hill, Michael S.'
'Hitchcock, Peter B.'
'Procopiou, Panayiotis A.'

_publ_section_title
;
 Bis(diphenylphosphido) derivatives of the heavier group 2 elements.
;
_journal_issue 24
_journal_name_full 'Inorganic chemistry'
_journal_page_first 10410
_journal_page_last 10415
_journal_paper_doi 10.1021/ic701608x
_journal_volume 46
_journal_year 2007
_chemical_compound_source 'synthesis as described'
_chemical_formula_moiety 'C88 H92 Ba3 O4 P6'
_chemical_formula_sum 'C88 H92 Ba3 O4 P6'
_chemical_formula_weight 1811.46
_chemical_name_systematic
;
 ?
;
_space_group_IT_number 15
_symmetry_cell_setting monoclinic
_symmetry_Int_Tables_number 15
_symmetry_space_group_name_Hall '-C 2yc'
_symmetry_space_group_name_H-M 'C 1 2/c 1'
_atom_sites_solution_hydrogens geom
_atom_sites_solution_primary direct
_atom_sites_solution_secondary difmap
_audit_conform_dict_location ftp://ftp.iucr.org/pub/cif_core.dic
_audit_conform_dict_name cif_core.dic
_audit_conform_dict_version 2.3
_audit_creation_date 2006-05-04T13:40:02-00:00
_audit_creation_method 'WinGX routine CIF_UPDATE'
_cell_angle_alpha 90
_cell_angle_beta 127.420(1)
_cell_angle_gamma 90
_cell_formula_units_Z 4
_cell_length_a 35.9158(6)
_cell_length_b 13.0999(2)
_cell_length_c 21.9088(3)
_cell_measurement_reflns_used 31651
_cell_measurement_temperature 173(2)
_cell_measurement_theta_max 27.485
_cell_measurement_theta_min 3.395
_cell_measurement_wavelength 0.71073
_cell_volume 8186.6(2)
_computing_cell_refinement 'HKL Scalepack (Otwinowski & Minor 1997)'
_computing_data_collection 'Collect (Nonius BV, 1997-2000)'
_computing_data_reduction 'HKL Denzo and Scalepack (Otwinowski & Minor 1997)'
_computing_molecular_graphics 'Ortep-3 for Windows (Farrugia, 1997)'
_computing_publication_material 'WinGX publication routines (Farrugia, 1999)'
_computing_structure_refinement 'SHELXL-97 (Sheldrick, 1997)'
_computing_structure_solution 'SHELXS-86 (Sheldrick, 1986)'
_diffrn_ambient_temperature 173(2)
_diffrn_detector 'CCD plate'
_diffrn_detector_area_resol_mean 9
_diffrn_measured_fraction_theta_full 0.996
_diffrn_measured_fraction_theta_max 0.996
_diffrn_measurement_device '95mm CCD camera on \k-goniostat'
_diffrn_measurement_device_type KappaCCD
_diffrn_measurement_method 'CCD rotation images, thick slices'
_diffrn_orient_matrix_type 'by Nonius Collect from scalepack cell'
_diffrn_orient_matrix_UB_11 -0.174163E-1
_diffrn_orient_matrix_UB_12 0.62168E-2
_diffrn_orient_matrix_UB_13 0.220889E-1
_diffrn_orient_matrix_UB_21 0.182216E-1
_diffrn_orient_matrix_UB_22 0.62994E-1
_diffrn_orient_matrix_UB_23 0.282415E-1
_diffrn_orient_matrix_UB_31 -0.243657E-1
_diffrn_orient_matrix_UB_32 0.426657E-1
_diffrn_orient_matrix_UB_33 -0.449159E-1
_diffrn_radiation_monochromator graphite
_diffrn_radiation_probe x-ray
_diffrn_radiation_type MoK\a
_diffrn_radiation_wavelength 0.71073
_diffrn_reflns_av_R_equivalents 0.0625
_diffrn_reflns_av_unetI/netI 0.0293
_diffrn_reflns_limit_h_max 46
_diffrn_reflns_limit_h_min -46
_diffrn_reflns_limit_k_max 16
_diffrn_reflns_limit_k_min -17
_diffrn_reflns_limit_l_max 28
_diffrn_reflns_limit_l_min -28
_diffrn_reflns_number 63294
_diffrn_reflns_theta_full 27.48
_diffrn_reflns_theta_max 27.48
_diffrn_reflns_theta_min 3.4
_diffrn_source 'Enraf Nonius FR590'
_exptl_absorpt_coefficient_mu 1.593
_exptl_absorpt_correction_T_max 0.7293
_exptl_absorpt_correction_T_min 0.5327
_exptl_absorpt_correction_type multi-scan
_exptl_absorpt_process_details
;
        [c.f. r.h. blessing, acta cryst. (1995), a51, 33-38]
;
_exptl_crystal_colour yellow
_exptl_crystal_density_diffrn 1.47
_exptl_crystal_density_method 'not measured'
_exptl_crystal_description prism
_exptl_crystal_F_000 3640
_exptl_crystal_size_max 0.25
_exptl_crystal_size_mid 0.2
_exptl_crystal_size_min 0.15
_refine_diff_density_max 1.037
_refine_diff_density_min -0.861
_refine_diff_density_rms 0.073
_refine_ls_extinction_coef 0.00017(3)
_refine_ls_extinction_expression Fc^*^=kFc[1+0.001xFc^2^\l^3^/sin(2\q)]^-1/4^
_refine_ls_extinction_method SHELXL
_refine_ls_goodness_of_fit_ref 1.023
_refine_ls_hydrogen_treatment constr
_refine_ls_matrix_type full
_refine_ls_number_parameters 454
_refine_ls_number_reflns 9331
_refine_ls_number_restraints 21
_refine_ls_restrained_S_all 1.033
_refine_ls_R_factor_all 0.0424
_refine_ls_R_factor_gt 0.03
_refine_ls_shift/su_max 0.002
_refine_ls_shift/su_mean 0
_refine_ls_structure_factor_coef Fsqd
_refine_ls_weighting_details 'calc w=1/[\s^2^(Fo^2^)+(0.0290P)^2^+18.0657P] where P=(Fo^2^+2Fc^2^)/3'
_refine_ls_weighting_scheme calc
_refine_ls_wR_factor_gt 0.0698
_refine_ls_wR_factor_ref 0.0767
_reflns_number_gt 7524
_reflns_number_total 9331
_reflns_threshold_expression >2sigma(I)
_cod_data_source_file ic701608x-file002.cif
_cod_data_source_block (7)-may106
_cod_original_sg_symbol_H-M 'C 2/c'
_cod_database_code 4339404

loop_
_symmetry_equiv_pos_as_xyz
'x, y, z'
'x, -y, z+1/2'
'x+1/2, y+1/2, z'
'x+1/2, -y+1/2, z+1/2'
'-x, -y, -z'
'-x, y, -z-1/2'
'-x+1/2, -y+1/2, -z'
'-x+1/2, y+1/2, -z-1/2'

loop_
_atom_site_label
_atom_site_type_symbol
_atom_site_fract_x
_atom_site_fract_y
_atom_site_fract_z
_atom_site_U_iso_or_equiv
_atom_site_adp_type
_atom_site_occupancy
_atom_site_symmetry_multiplicity
_atom_site_calc_flag
_atom_site_refinement_flags
_atom_site_disorder_assembly
_atom_site_disorder_group
Ba1 Ba 0.166779(5) 0.859542(11) 0.416812(8) 0.02681(6) Uani 1 1 d . . .
Ba2 Ba 0 0.655633(15) 0.25 0.02519(7) Uani 1 2 d S . .
P1 P 0.25536(2) 0.77583(5) 0.58766(4) 0.03127(15) Uani 1 1 d . . .
P2 P 0.09417(2) 0.71368(5) 0.42226(4) 0.02896(14) Uani 1 1 d . . .
P3 P 0.06904(2) 0.81754(5) 0.24425(4) 0.02537(13) Uani 1 1 d . . .
O1 O 0.17860(8) 1.00934(15) 0.51085(12) 0.0472(5) Uani 1 1 d . . .
O2 O 0.01286(8) 0.50966(16) 0.17673(12) 0.0487(5) Uani 1 1 d D . .
C1 C 0.26283(9) 0.64300(19) 0.61566(14) 0.0286(5) Uani 1 1 d . . .
C2 C 0.29826(9) 0.6057(2) 0.68997(14) 0.0304(5) Uani 1 1 d . . .
H2 H 0.3155 0.6525 0.7315 0.037 Uiso 1 1 calc R . .
C3 C 0.30845(10) 0.5027(2) 0.70379(18) 0.0401(7) Uani 1 1 d . . .
H3 H 0.3319 0.4799 0.7547 0.048 Uiso 1 1 calc R . .
C4 C 0.28495(11) 0.4327(2) 0.6445(2) 0.0490(8) Uani 1 1 d . . .
H4 H 0.293 0.3623 0.654 0.059 Uiso 1 1 calc R . .
C5 C 0.24946(10) 0.4668(2) 0.57108(19) 0.0443(7) Uani 1 1 d . . .
H5 H 0.2328 0.4193 0.53 0.053 Uiso 1 1 calc R . .
C6 C 0.23797(9) 0.5691(2) 0.55696(16) 0.0364(6) Uani 1 1 d . . .
H6 H 0.2127 0.5903 0.5065 0.044 Uiso 1 1 calc R . .
C7 C 0.28071(9) 0.84705(19) 0.67624(14) 0.0280(5) Uani 1 1 d . . .
C8 C 0.27354(9) 0.8240(2) 0.73102(14) 0.0336(6) Uani 1 1 d . . .
H8 H 0.2569 0.7639 0.7253 0.04 Uiso 1 1 calc R . .
C9 C 0.29039(11) 0.8878(2) 0.79326(16) 0.0439(7) Uani 1 1 d . . .
H9 H 0.2854 0.8708 0.8299 0.053 Uiso 1 1 calc R . .
C10 C 0.31438(12) 0.9758(2) 0.80235(17) 0.0489(8) Uani 1 1 d . . .
H10 H 0.3258 1.0193 0.845 0.059 Uiso 1 1 calc R . .
C11 C 0.32157(11) 0.9999(2) 0.74937(18) 0.0467(7) Uani 1 1 d . . .
H11 H 0.338 1.0605 0.7554 0.056 Uiso 1 1 calc R . .
C12 C 0.30507(10) 0.9366(2) 0.68722(16) 0.0378(6) Uani 1 1 d . . .
H12 H 0.3105 0.9545 0.6512 0.045 Uiso 1 1 calc R . .
C13 C 0.16555(13) 0.9892(3) 0.5601(2) 0.0539(8) Uani 1 1 d . . .
H13A H 0.1746 0.9189 0.5809 0.065 Uiso 1 1 calc R . .
H13B H 0.1313 0.9968 0.5313 0.065 Uiso 1 1 calc R . .
C14 C 0.19127(13) 1.0658(3) 0.62404(19) 0.0592(10) Uani 1 1 d . . .
H14A H 0.1716 1.0896 0.6388 0.071 Uiso 1 1 calc R . .
H14B H 0.2207 1.0366 0.6698 0.071 Uiso 1 1 calc R . .
C15 C 0.20113(18) 1.1503(3) 0.5905(3) 0.0797(13) Uani 1 1 d . . .
H15A H 0.1764 1.2031 0.5684 0.096 Uiso 1 1 calc R . .
H15B H 0.2317 1.1824 0.6304 0.096 Uiso 1 1 calc R . .
C16 C 0.2019(2) 1.1044(3) 0.5309(3) 0.0843(14) Uani 1 1 d . . .
H16A H 0.186 1.1497 0.4854 0.101 Uiso 1 1 calc R . .
H16B H 0.2347 1.0945 0.55 0.101 Uiso 1 1 calc R . .
C17 C 0.10060(9) 0.73526(17) 0.51063(14) 0.0261(5) Uani 1 1 d . . .
C18 C 0.06428(10) 0.7804(2) 0.50711(16) 0.0353(6) Uani 1 1 d . . .
H18 H 0.035 0.7916 0.4584 0.042 Uiso 1 1 calc R . .
C19 C 0.07003(11) 0.8096(2) 0.57334(18) 0.0435(7) Uani 1 1 d . . .
H19 H 0.0449 0.8413 0.5695 0.052 Uiso 1 1 calc R . .
C20 C 0.11201(11) 0.7928(2) 0.64459(17) 0.0417(7) Uani 1 1 d . . .
H20 H 0.1158 0.8126 0.6898 0.05 Uiso 1 1 calc R . .
C21 C 0.14847(10) 0.7469(2) 0.64993(15) 0.0365(6) Uani 1 1 d . . .
H21 H 0.1773 0.7343 0.699 0.044 Uiso 1 1 calc R . .
C22 C 0.14319(9) 0.71883(19) 0.58371(14) 0.0301(5) Uani 1 1 d . . .
H22 H 0.1687 0.6883 0.588 0.036 Uiso 1 1 calc R . .
C23 C 0.10985(8) 0.58114(18) 0.42541(13) 0.0262(5) Uani 1 1 d . . .
C24 C 0.11607(9) 0.50638(19) 0.47698(15) 0.0310(5) Uani 1 1 d . . .
H24 H 0.1128 0.5248 0.5154 0.037 Uiso 1 1 calc R . .
C25 C 0.12687(10) 0.4068(2) 0.47280(16) 0.0376(6) Uani 1 1 d . . .
H25 H 0.1319 0.3585 0.5095 0.045 Uiso 1 1 calc R . .
C26 C 0.13055(10) 0.3756(2) 0.41641(17) 0.0400(6) Uani 1 1 d . . .
H26 H 0.1377 0.3067 0.4138 0.048 Uiso 1 1 calc R . .
C27 C 0.12353(10) 0.4469(2) 0.36403(16) 0.0371(6) Uani 1 1 d . . .
H27 H 0.1254 0.4265 0.3244 0.044 Uiso 1 1 calc R . .
C28 C 0.11375(9) 0.5478(2) 0.36826(15) 0.0323(6) Uani 1 1 d . . .
H28 H 0.1096 0.5955 0.3319 0.039 Uiso 1 1 calc R . .
C29 C 0.06737(8) 0.94489(18) 0.27601(13) 0.0242(5) Uani 1 1 d . . .
C30 C 0.05221(8) 0.95312(19) 0.32217(14) 0.0273(5) Uani 1 1 d . . .
H30 H 0.0419 0.8935 0.3326 0.033 Uiso 1 1 calc R . .
C31 C 0.05197(9) 1.0457(2) 0.35256(15) 0.0333(6) Uani 1 1 d . . .
H31 H 0.0414 1.0486 0.3832 0.04 Uiso 1 1 calc R . .
C32 C 0.06688(11) 1.1335(2) 0.33879(18) 0.0435(7) Uani 1 1 d . . .
H32 H 0.0662 1.1971 0.3589 0.052 Uiso 1 1 calc R . .
C33 C 0.08283(12) 1.1276(2) 0.29514(19) 0.0460(7) Uani 1 1 d . . .
H33 H 0.0934 1.1876 0.2857 0.055 Uiso 1 1 calc R . .
C34 C 0.08357(10) 1.0355(2) 0.26506(16) 0.0343(6) Uani 1 1 d . . .
H34 H 0.0953 1.0335 0.2362 0.041 Uiso 1 1 calc R . .
C35 C 0.07272(8) 0.83237(18) 0.16554(13) 0.0239(5) Uani 1 1 d . . .
C36 C 0.09424(9) 0.7528(2) 0.15510(15) 0.0327(6) Uani 1 1 d . . .
H36 H 0.1091 0.6995 0.1921 0.039 Uiso 1 1 calc R . .
C37 C 0.09447(10) 0.7495(2) 0.09196(16) 0.0393(6) Uani 1 1 d . . .
H37 H 0.1085 0.6934 0.0855 0.047 Uiso 1 1 calc R . .
C38 C 0.07441(10) 0.8274(2) 0.03861(16) 0.0404(7) Uani 1 1 d . . .
H38 H 0.0747 0.8254 -0.0044 0.049 Uiso 1 1 calc R . .
C39 C 0.05385(10) 0.9084(2) 0.04849(15) 0.0381(6) Uani 1 1 d . . .
H39 H 0.0407 0.9632 0.0127 0.046 Uiso 1 1 calc R . .
C40 C 0.05232(9) 0.9104(2) 0.11003(14) 0.0306(5) Uani 1 1 d . . .
H40 H 0.0372 0.9656 0.1149 0.037 Uiso 1 1 calc R . .
C41 C 0.0322(5) 0.5344(7) 0.1382(7) 0.089(3) Uiso 0.510(11) 1 d PD A 1
H41A H 0.0109 0.5821 0.0956 0.107 Uiso 0.510(11) 1 calc PR A 1
H41B H 0.0627 0.5691 0.1744 0.107 Uiso 0.510(11) 1 calc PR A 1
C42 C 0.0387(4) 0.4464(6) 0.1087(5) 0.071(3) Uiso 0.510(11) 1 d PD A 1
H42A H 0.0715 0.4221 0.1437 0.085 Uiso 0.510(11) 1 calc PR A 1
H42B H 0.0308 0.46 0.0575 0.085 Uiso 0.510(11) 1 calc PR A 1
C43 C 0.0057(5) 0.3706(10) 0.1032(8) 0.110(4) Uiso 0.510(11) 1 d PD A 1
H43A H -0.0254 0.3731 0.0524 0.132 Uiso 0.510(11) 1 calc PR A 1
H43B H 0.0183 0.3003 0.1132 0.132 Uiso 0.510(11) 1 calc PR A 1
C44 C 0.0036(3) 0.4057(6) 0.1634(6) 0.056(3) Uiso 0.510(11) 1 d PD A 1
H44A H -0.028 0.3917 0.1488 0.067 Uiso 0.510(11) 1 calc PR A 1
H44B H 0.0267 0.3677 0.2113 0.067 Uiso 0.510(11) 1 calc PR A 1
C41A C 0.0096(3) 0.5324(5) 0.1086(4) 0.0461(19) Uiso 0.490(11) 1 d PD A 2
H41C H 0.0371 0.5717 0.1218 0.055 Uiso 0.490(11) 1 calc PR A 2
H41D H -0.0193 0.571 0.0703 0.055 Uiso 0.490(11) 1 calc PR A 2
C42A C 0.0084(4) 0.4256(6) 0.0787(5) 0.073(3) Uiso 0.490(11) 1 d PD A 2
H42C H -0.0235 0.4098 0.0319 0.088 Uiso 0.490(11) 1 calc PR A 2
H42D H 0.0304 0.4221 0.0657 0.088 Uiso 0.490(11) 1 calc PR A 2
C43A C 0.0225(4) 0.3517(6) 0.1407(6) 0.071(3) Uiso 0.490(11) 1 d PD A 2
H43C H 0.0568 0.3406 0.1744 0.085 Uiso 0.490(11) 1 calc PR A 2
H43D H 0.0066 0.2853 0.1189 0.085 Uiso 0.490(11) 1 calc PR A 2
C44A C 0.0073(3) 0.4007(5) 0.1851(6) 0.048(2) Uiso 0.490(11) 1 d PD A 2
H44C H -0.0257 0.3838 0.1621 0.058 Uiso 0.490(11) 1 calc PR A 2
H44D H 0.0277 0.3796 0.2397 0.058 Uiso 0.490(11) 1 calc PR A 2

loop_
_atom_site_aniso_label
_atom_site_aniso_U_11
_atom_site_aniso_U_22
_atom_site_aniso_U_33
_atom_site_aniso_U_23
_atom_site_aniso_U_13
_atom_site_aniso_U_12
Ba1 0.02159(9) 0.03460(9) 0.02003(9) -0.00080(5) 0.01046(7) 0.00266(5)
Ba2 0.02750(12) 0.02221(10) 0.02304(11) 0 0.01390(9) 0
P1 0.0300(3) 0.0384(4) 0.0196(3) 0.0007(3) 0.0121(3) 0.0064(3)
P2 0.0310(3) 0.0301(3) 0.0207(3) 0.0048(2) 0.0130(3) 0.0019(3)
P3 0.0301(3) 0.0246(3) 0.0213(3) 0.0007(2) 0.0156(3) -0.0003(2)
O1 0.0635(14) 0.0399(11) 0.0389(12) -0.0064(9) 0.0315(11) 0.0007(10)
O2 0.0553(14) 0.0419(11) 0.0470(13) -0.0141(9) 0.0301(11) -0.0012(10)
C1 0.0207(12) 0.0419(14) 0.0257(13) -0.0013(10) 0.0155(11) -0.0003(10)
C2 0.0249(13) 0.0376(14) 0.0272(13) -0.0024(10) 0.0150(11) 0.0003(10)
C3 0.0355(15) 0.0449(16) 0.0418(17) 0.0049(13) 0.0245(14) 0.0044(12)
C4 0.0509(19) 0.0343(15) 0.067(2) -0.0025(14) 0.0388(18) -0.0012(14)
C5 0.0336(15) 0.0489(17) 0.0505(19) -0.0172(14) 0.0256(15) -0.0149(13)
C6 0.0245(13) 0.0490(16) 0.0340(15) -0.0067(12) 0.0169(12) -0.0088(12)
C7 0.0218(12) 0.0367(13) 0.0211(12) 0.0014(10) 0.0109(11) 0.0087(10)
C8 0.0343(14) 0.0395(14) 0.0272(14) 0.0013(11) 0.0187(12) 0.0056(12)
C9 0.0535(19) 0.0507(17) 0.0295(15) 0.0040(13) 0.0262(14) 0.0128(15)
C10 0.0516(19) 0.0491(18) 0.0292(15) -0.0089(13) 0.0158(15) 0.0054(15)
C11 0.0451(18) 0.0410(16) 0.0438(18) -0.0067(13) 0.0217(15) -0.0026(13)
C12 0.0374(15) 0.0404(15) 0.0365(15) 0.0003(12) 0.0229(13) 0.0022(12)
C13 0.067(2) 0.0448(18) 0.067(2) 0.0026(16) 0.049(2) 0.0057(16)
C14 0.061(2) 0.075(2) 0.0371(18) 0.0063(16) 0.0277(17) 0.0288(19)
C15 0.107(4) 0.048(2) 0.081(3) -0.024(2) 0.055(3) -0.008(2)
C16 0.150(5) 0.048(2) 0.087(3) -0.011(2) 0.089(3) -0.020(3)
C17 0.0296(13) 0.0233(11) 0.0256(12) 0.0023(9) 0.0168(11) -0.0014(9)
C18 0.0340(14) 0.0317(13) 0.0375(15) 0.0056(11) 0.0204(13) 0.0053(11)
C19 0.0521(18) 0.0377(15) 0.0568(19) 0.0006(13) 0.0414(17) 0.0060(13)
C20 0.063(2) 0.0364(14) 0.0421(17) -0.0072(12) 0.0399(16) -0.0069(14)
C21 0.0398(15) 0.0406(15) 0.0267(14) -0.0019(11) 0.0189(13) -0.0059(12)
C22 0.0295(13) 0.0358(13) 0.0262(13) 0.0006(10) 0.0175(11) -0.0011(10)
C23 0.0196(11) 0.0306(12) 0.0222(12) 0.0013(9) 0.0095(10) -0.0015(9)
C24 0.0296(13) 0.0347(13) 0.0274(13) 0.0018(10) 0.0166(11) -0.0033(10)
C25 0.0379(15) 0.0344(14) 0.0400(16) 0.0062(12) 0.0234(13) -0.0012(11)
C26 0.0357(15) 0.0309(13) 0.0520(18) -0.0053(13) 0.0258(14) -0.0036(12)
C27 0.0358(15) 0.0416(15) 0.0383(15) -0.0086(12) 0.0248(13) -0.0066(12)
C28 0.0322(14) 0.0377(14) 0.0268(13) 0.0007(10) 0.0177(12) -0.0031(11)
C29 0.0189(11) 0.0268(11) 0.0201(12) 0.0008(9) 0.0083(10) 0.0003(9)
C30 0.0253(12) 0.0308(12) 0.0230(12) 0.0023(9) 0.0132(11) -0.0013(10)
C31 0.0297(14) 0.0404(14) 0.0298(14) -0.0060(11) 0.0181(12) -0.0023(11)
C32 0.0533(19) 0.0324(14) 0.0553(19) -0.0126(13) 0.0384(17) -0.0059(13)
C33 0.060(2) 0.0326(14) 0.059(2) -0.0091(13) 0.0432(18) -0.0153(14)
C34 0.0386(15) 0.0333(13) 0.0409(15) -0.0039(11) 0.0293(13) -0.0062(11)
C35 0.0197(11) 0.0291(11) 0.0190(11) 0.0000(9) 0.0098(10) -0.0034(9)
C36 0.0325(14) 0.0334(13) 0.0267(13) 0.0011(10) 0.0152(12) 0.0039(11)
C37 0.0413(16) 0.0471(16) 0.0328(15) -0.0048(12) 0.0242(13) 0.0040(13)
C38 0.0437(17) 0.0563(18) 0.0291(15) -0.0006(13) 0.0262(14) -0.0042(14)
C39 0.0396(16) 0.0447(16) 0.0261(14) 0.0077(11) 0.0179(13) -0.0011(12)
C40 0.0288(13) 0.0344(13) 0.0261(13) 0.0054(10) 0.0153(11) 0.0049(10)

loop_
_atom_type_symbol
_atom_type_description
_atom_type_scat_dispersion_real
_atom_type_scat_dispersion_imag
_atom_type_scat_source
C C 0.0033 0.0016 'International Tables Vol C Tables 4.2.6.8 and 6.1.1.4'
H H 0 0 'International Tables Vol C Tables 4.2.6.8 and 6.1.1.4'
Ba Ba -0.3244 2.2819 'International Tables Vol C Tables 4.2.6.8 and 6.1.1.4'
O O 0.0106 0.006 'International Tables Vol C Tables 4.2.6.8 and 6.1.1.4'
P P 0.1023 0.0942 'International Tables Vol C Tables 4.2.6.8 and 6.1.1.4'

loop_
_geom_angle_atom_site_label_1
_geom_angle_atom_site_label_2
_geom_angle_atom_site_label_3
_geom_angle
_geom_angle_site_symmetry_1
_geom_angle_site_symmetry_3
O1 Ba1 C1 115.14(7) . 7_566
O1 Ba1 C29 92.76(6) . .
C1 Ba1 C29 112.52(6) 7_566 .
O1 Ba1 C6 89.74(7) . 7_566
C1 Ba1 C6 25.74(7) 7_566 7_566
C29 Ba1 C6 120.78(7) . 7_566
O1 Ba1 P3 124.44(5) . .
C1 Ba1 P3 100.93(5) 7_566 .
C29 Ba1 P3 32.69(4) . .
C6 Ba1 P3 121.78(5) 7_566 .
O1 Ba1 C2 119.58(7) . 7_566
C1 Ba1 C2 25.38(6) 7_566 7_566
C29 Ba1 C2 87.15(6) . 7_566
C6 Ba1 C2 43.02(7) 7_566 7_566
P3 Ba1 C2 78.90(5) . 7_566
O1 Ba1 P2 98.95(5) . .
C1 Ba1 P2 142.98(5) 7_566 .
C29 Ba1 P2 78.01(4) . .
C6 Ba1 P2 159.09(5) 7_566 .
P3 Ba1 P2 68.194(16) . .
C2 Ba1 P2 139.36(5) 7_566 .
O1 Ba1 P1 77.19(5) . .
C1 Ba1 P1 83.98(5) 7_566 .
C29 Ba1 P1 163.31(5) . .
C6 Ba1 P1 73.05(5) 7_566 .
P3 Ba1 P1 150.501(17) . .
C2 Ba1 P1 109.36(5) 7_566 .
P2 Ba1 P1 90.281(17) . .
O1 Ba1 P1 131.38(5) . 7_566
C1 Ba1 P1 32.39(5) 7_566 7_566
C29 Ba1 P1 128.32(4) . 7_566
C6 Ba1 P1 49.52(5) 7_566 7_566
P3 Ba1 P1 101.781(16) . 7_566
C2 Ba1 P1 50.86(5) 7_566 7_566
P2 Ba1 P1 112.705(18) . 7_566
P1 Ba1 P1 67.151(19) . 7_566
O2 Ba2 O2 90.26(10) . 6_556
O2 Ba2 P2 114.68(5) . .
O2 Ba2 P2 84.82(5) 6_556 .
O2 Ba2 P2 84.82(5) . 6_556
O2 Ba2 P2 114.68(5) 6_556 6_556
P2 Ba2 P2 153.18(2) . 6_556
O2 Ba2 P3 91.62(5) . .
O2 Ba2 P3 150.72(5) 6_556 .
P2 Ba2 P3 67.915(16) . .
P2 Ba2 P3 94.583(16) 6_556 .
O2 Ba2 P3 150.72(5) . 6_556
O2 Ba2 P3 91.62(5) 6_556 6_556
P2 Ba2 P3 94.583(16) . 6_556
P2 Ba2 P3 67.915(16) 6_556 6_556
P3 Ba2 P3 100.68(2) . 6_556
C1 P1 C7 104.84(11) . .
C1 P1 Ba1 123.15(8) . .
C7 P1 Ba1 123.51(8) . .
C1 P1 Ba1 63.15(8) . 7_566
C7 P1 Ba1 114.52(8) . 7_566
Ba1 P1 Ba1 112.849(19) . 7_566
C23 P2 C17 105.75(11) . .
C23 P2 Ba2 84.32(8) . .
C17 P2 Ba2 129.30(8) . .
C23 P2 Ba1 108.81(8) . .
C17 P2 Ba1 110.84(8) . .
Ba2 P2 Ba1 112.245(19) . .
C35 P3 C29 107.61(11) . .
C35 P3 Ba1 115.52(8) . .
C29 P3 Ba1 70.56(7) . .
C35 P3 Ba2 126.17(8) . .
C29 P3 Ba2 111.80(8) . .
Ba1 P3 Ba2 111.314(18) . .
C16 O1 C13 109.3(2) . .
C16 O1 Ba1 132.1(2) . .
C13 O1 Ba1 118.04(18) . .
C44 O2 C41 103.9(6) . .
C41A O2 C44A 113.2(5) . .
C44 O2 Ba2 135.3(4) . .
C41 O2 Ba2 120.8(4) . .
C41A O2 Ba2 121.8(3) . .
C44A O2 Ba2 121.8(4) . .
C2 C1 C6 116.2(2) . .
C2 C1 P1 124.6(2) . .
C6 C1 P1 118.0(2) . .
C2 C1 Ba1 88.32(15) . 7_566
C6 C1 Ba1 86.22(15) . 7_566
P1 C1 Ba1 84.46(9) . 7_566
C3 C2 C1 121.6(3) . .
C3 C2 Ba1 97.24(17) . 7_566
C1 C2 Ba1 66.30(13) . 7_566
C3 C2 H2 119.2 . .
C1 C2 H2 119.2 . .
Ba1 C2 H2 106.4 7_566 .
C4 C3 C2 120.9(3) . .
C4 C3 H3 119.6 . .
C2 C3 H3 119.6 . .
C3 C4 C5 118.8(3) . .
C3 C4 H4 120.6 . .
C5 C4 H4 120.6 . .
C6 C5 C4 120.8(3) . .
C6 C5 H5 119.6 . .
C4 C5 H5 119.6 . .
C5 C6 C1 121.6(3) . .
C5 C6 Ba1 95.78(17) . 7_566
C1 C6 Ba1 68.04(14) . 7_566
C5 C6 H6 119.2 . .
C1 C6 H6 119.2 . .
Ba1 C6 H6 106.3 7_566 .
C12 C7 C8 117.0(2) . .
C12 C7 P1 118.0(2) . .
C8 C7 P1 124.6(2) . .
C9 C8 C7 121.0(3) . .
C9 C8 H8 119.5 . .
C7 C8 H8 119.5 . .
C10 C9 C8 120.4(3) . .
C10 C9 H9 119.8 . .
C8 C9 H9 119.8 . .
C11 C10 C9 119.6(3) . .
C11 C10 H10 120.2 . .
C9 C10 H10 120.2 . .
C10 C11 C12 120.4(3) . .
C10 C11 H11 119.8 . .
C12 C11 H11 119.8 . .
C11 C12 C7 121.6(3) . .
C11 C12 H12 119.2 . .
C7 C12 H12 119.2 . .
O1 C13 C14 106.4(3) . .
O1 C13 H13A 110.5 . .
C14 C13 H13A 110.5 . .
O1 C13 H13B 110.5 . .
C14 C13 H13B 110.5 . .
H13A C13 H13B 108.6 . .
C15 C14 C13 103.5(3) . .
C15 C14 H14A 111.1 . .
C13 C14 H14A 111.1 . .
C15 C14 H14B 111.1 . .
C13 C14 H14B 111.1 . .
H14A C14 H14B 109 . .
C16 C15 C14 106.1(3) . .
C16 C15 H15A 110.5 . .
C14 C15 H15A 110.5 . .
C16 C15 H15B 110.5 . .
C14 C15 H15B 110.5 . .
H15A C15 H15B 108.7 . .
O1 C16 C15 108.2(3) . .
O1 C16 H16A 110.1 . .
C15 C16 H16A 110.1 . .
O1 C16 H16B 110.1 . .
C15 C16 H16B 110.1 . .
H16A C16 H16B 108.4 . .
C18 C17 C22 117.6(2) . .
C18 C17 P2 119.78(19) . .
C22 C17 P2 122.21(19) . .
C19 C18 C17 121.3(3) . .
C19 C18 H18 119.3 . .
C17 C18 H18 119.3 . .
C20 C19 C18 120.3(3) . .
C20 C19 H19 119.8 . .
C18 C19 H19 119.8 . .
C19 C20 C21 119.6(3) . .
C19 C20 H20 120.2 . .
C21 C20 H20 120.2 . .
C20 C21 C22 120.3(3) . .
C20 C21 H21 119.8 . .
C22 C21 H21 119.8 . .
C21 C22 C17 120.8(2) . .
C21 C22 H22 119.6 . .
C17 C22 H22 119.6 . .
C24 C23 C28 116.4(2) . .
C24 C23 P2 126.2(2) . .
C28 C23 P2 117.31(18) . .
C25 C24 C23 121.3(2) . .
C25 C24 H24 119.4 . .
C23 C24 H24 119.4 . .
C24 C25 C26 121.5(3) . .
C24 C25 H25 119.3 . .
C26 C25 H25 119.3 . .
C27 C26 C25 118.4(3) . .
C27 C26 H26 120.8 . .
C25 C26 H26 120.8 . .
C26 C27 C28 121.1(3) . .
C26 C27 H27 119.5 . .
C28 C27 H27 119.5 . .
C27 C28 C23 121.4(2) . .
C27 C28 H28 119.3 . .
C23 C28 H28 119.3 . .
C34 C29 C30 115.9(2) . .
C34 C29 P3 126.53(19) . .
C30 C29 P3 117.32(18) . .
C34 C29 Ba1 97.21(16) . .
C30 C29 Ba1 91.51(14) . .
P3 C29 Ba1 76.75(8) . .
C31 C30 C29 121.9(2) . .
C31 C30 H30 119.1 . .
C29 C30 H30 119.1 . .
C32 C31 C30 120.6(2) . .
C32 C31 H31 119.7 . .
C30 C31 H31 119.7 . .
C31 C32 C33 118.9(3) . .
C31 C32 H32 120.5 . .
C33 C32 H32 120.5 . .
C34 C33 C32 121.0(3) . .
C34 C33 H33 119.5 . .
C32 C33 H33 119.5 . .
C33 C34 C29 121.7(2) . .
C33 C34 H34 119.1 . .
C29 C34 H34 119.1 . .
C36 C35 C40 116.8(2) . .
C36 C35 P3 116.22(18) . .
C40 C35 P3 126.72(19) . .
C37 C36 C35 121.6(2) . .
C37 C36 H36 119.2 . .
C35 C36 H36 119.2 . .
C38 C37 C36 120.3(3) . .
C38 C37 H37 119.8 . .
C36 C37 H37 119.8 . .
C37 C38 C39 119.2(2) . .
C37 C38 H38 120.4 . .
C39 C38 H38 120.4 . .
C40 C39 C38 120.5(3) . .
C40 C39 H39 119.7 . .
C38 C39 H39 119.7 . .
C39 C40 C35 121.4(2) . .
C39 C40 H40 119.3 . .
C35 C40 H40 119.3 . .
C42 C41 O2 111.5(7) . .
C42 C41 H41A 109.3 . .
O2 C41 H41A 109.3 . .
C42 C41 H41B 109.3 . .
O2 C41 H41B 109.3 . .
H41A C41 H41B 108 . .
C41 C42 C43 103.5(8) . .
C41 C42 H42A 111.1 . .
C43 C42 H42A 111.1 . .
C41 C42 H42B 111.1 . .
C43 C42 H42B 111.1 . .
H42A C42 H42B 109 . .
C44 C43 C42 101.3(8) . .
C44 C43 H43A 111.5 . .
C42 C43 H43A 111.5 . .
C44 C43 H43B 111.5 . .
C42 C43 H43B 111.5 . .
H43A C43 H43B 109.3 . .
O2 C44 C43 111.5(8) . .
O2 C44 H44A 109.3 . .
C43 C44 H44A 109.3 . .
O2 C44 H44B 109.3 . .
C43 C44 H44B 109.3 . .
H44A C44 H44B 108 . .
O2 C41A C42A 102.5(5) . .
O2 C41A H41C 111.3 . .
C42A C41A H41C 111.3 . .
O2 C41A H41D 111.3 . .
C42A C41A H41D 111.3 . .
H41C C41A H41D 109.2 . .
C43A C42A C41A 107.3(6) . .
C43A C42A H42C 110.3 . .
C41A C42A H42C 110.3 . .
C43A C42A H42D 110.3 . .
C41A C42A H42D 110.3 . .
H42C C42A H42D 108.5 . .
C42A C43A C44A 104.8(7) . .
C42A C43A H43C 110.8 . .
C44A C43A H43C 110.8 . .
C42A C43A H43D 110.8 . .
C44A C43A H43D 110.8 . .
H43C C43A H43D 108.9 . .
O2 C44A C43A 101.7(6) . .
O2 C44A H44C 111.4 . .
C43A C44A H44C 111.4 . .
O2 C44A H44D 111.4 . .
C43A C44A H44D 111.4 . .
H44C C44A H44D 109.3 . .

loop_
_geom_bond_atom_site_label_1
_geom_bond_atom_site_label_2
_geom_bond_distance
_geom_bond_site_symmetry_2
Ba1 O1 2.6857(19) .
Ba1 C1 3.014(2) 7_566
Ba1 C29 3.182(2) .
Ba1 C6 3.243(3) 7_566
Ba1 P3 3.2848(6) .
Ba1 C2 3.291(2) 7_566
Ba1 P2 3.2931(7) .
Ba1 P1 3.2958(7) .
Ba1 P1 3.3627(7) 7_566
Ba2 O2 2.7106(19) .
Ba2 O2 2.711(2) 6_556
Ba2 P2 3.2785(7) .
Ba2 P2 3.2785(7) 6_556
Ba2 P3 3.3229(6) .
Ba2 P3 3.3229(6) 6_556
P1 C1 1.810(3) .
P1 C7 1.822(3) .
P1 Ba1 3.3627(7) 7_566
P2 C23 1.814(3) .
P2 C17 1.827(2) .
P3 C35 1.818(2) .
P3 C29 1.823(2) .
O1 C16 1.414(4) .
O1 C13 1.438(4) .
O2 C44 1.390(8) .
O2 C41 1.418(9) .
O2 C41A 1.456(6) .
O2 C44A 1.468(7) .
C1 C2 1.411(4) .
C1 C6 1.412(4) .
C1 Ba1 3.014(2) 7_566
C2 C3 1.382(4) .
C2 Ba1 3.291(2) 7_566
C2 H2 0.95 .
C3 C4 1.382(4) .
C3 H3 0.95 .
C4 C5 1.386(5) .
C4 H4 0.95 .
C5 C6 1.380(4) .
C5 H5 0.95 .
C6 Ba1 3.243(3) 7_566
C6 H6 0.95 .
C7 C12 1.394(4) .
C7 C8 1.405(4) .
C8 C9 1.386(4) .
C8 H8 0.95 .
C9 C10 1.379(5) .
C9 H9 0.95 .
C10 C11 1.370(4) .
C10 H10 0.95 .
C11 C12 1.383(4) .
C11 H11 0.95 .
C12 H12 0.95 .
C13 C14 1.500(5) .
C13 H13A 0.99 .
C13 H13B 0.99 .
C14 C15 1.485(5) .
C14 H14A 0.99 .
C14 H14B 0.99 .
C15 C16 1.453(5) .
C15 H15A 0.99 .
C15 H15B 0.99 .
C16 H16A 0.99 .
C16 H16B 0.99 .
C17 C18 1.391(4) .
C17 C22 1.405(3) .
C18 C19 1.389(4) .
C18 H18 0.95 .
C19 C20 1.378(4) .
C19 H19 0.95 .
C20 C21 1.380(4) .
C20 H20 0.95 .
C21 C22 1.393(4) .
C21 H21 0.95 .
C22 H22 0.95 .
C23 C24 1.407(3) .
C23 C28 1.411(3) .
C24 C25 1.380(4) .
C24 H24 0.95 .
C25 C26 1.381(4) .
C25 H25 0.95 .
C26 C27 1.379(4) .
C26 H26 0.95 .
C27 C28 1.385(4) .
C27 H27 0.95 .
C28 H28 0.95 .
C29 C34 1.405(3) .
C29 C30 1.414(3) .
C30 C31 1.386(3) .
C30 H30 0.95 .
C31 C32 1.377(4) .
C31 H31 0.95 .
C32 C33 1.384(4) .
C32 H32 0.95 .
C33 C34 1.382(4) .
C33 H33 0.95 .
C34 H34 0.95 .
C35 C36 1.397(3) .
C35 C40 1.406(3) .
C36 C37 1.389(4) .
C36 H36 0.95 .
C37 C38 1.379(4) .
C37 H37 0.95 .
C38 C39 1.383(4) .
C38 H38 0.95 .
C39 C40 1.383(4) .
C39 H39 0.95 .
C40 H40 0.95 .
C41 C42 1.409(10) .
C41 H41A 0.99 .
C41 H41B 0.99 .
C42 C43 1.495(11) .
C42 H42A 0.99 .
C42 H42B 0.99 .
C43 C44 1.442(10) .
C43 H43A 0.99 .
C43 H43B 0.99 .
C44 H44A 0.99 .
C44 H44B 0.99 .
C41A C42A 1.534(9) .
C41A H41C 0.99 .
C41A H41D 0.99 .
C42A C43A 1.486(10) .
C42A H42C 0.99 .
C42A H42D 0.99 .
C43A C44A 1.516(10) .
C43A H43C 0.99 .
C43A H43D 0.99 .
C44A H44C 0.99 .
C44A H44D 0.99 .
